data_7010079
loop_
_publ_author_name
'Siefert, Rolf'
'Weyherm\"uller, Thomas'
'Chaudhuri, Phalguni'

_publ_section_title
;
 Isolation, structural and spectroscopic investigations of complexes
 with tridentate [O,P,O] and [O,O,O] donor ligands
;
_journal_issue 24
_journal_name_full 'Journal of the Chemical Society, Dalton Transactions'
_journal_page_first 4656
_journal_paper_doi 10.1039/b005693f
_journal_year 2000
_chemical_formula_structural '[C68 H93 Co O5 P2], 1.25 C4 H8 O'
_chemical_formula_sum 'C73 H103 Co O6.25 P2'
_chemical_formula_weight 1201.42
_chemical_name_systematic
; 
 ? 
;
_space_group_IT_number 14
_symmetry_cell_setting monoclinic
_symmetry_space_group_name_Hall '-P 2ybc'
_symmetry_space_group_name_H-M 'P 1 21/c 1'
_atom_sites_solution_hydrogens geom
_atom_sites_solution_primary direct
_atom_sites_solution_secondary difmap
_audit_creation_method SHELXL
_cell_angle_alpha 90.00
_cell_angle_beta 95.61(2)
_cell_angle_gamma 90.00
_cell_formula_units_Z 4
_cell_length_a 14.428(2)
_cell_length_b 17.910(3)
_cell_length_c 27.350(5)
_cell_measurement_reflns_used 16621
_cell_measurement_temperature 100(2)
_cell_volume 7034(2)
_computing_structure_refinement 'SHELXL-93 (Sheldrick, 1993)'
_computing_structure_solution 'SHELXS-86 (Sheldrick, 1990)'
_diffrn_ambient_temperature 100(2)
_diffrn_measurement_device 'Nonius Kappa-CCD'
_diffrn_radiation_monochromator graphite
_diffrn_radiation_source 'fine-focus sealed tube'
_diffrn_radiation_type MoK\a
_diffrn_radiation_wavelength 0.71073
_diffrn_reflns_av_R_equivalents 0.0766
_diffrn_reflns_av_sigmaI/netI 0.1151
_diffrn_reflns_limit_h_max 18
_diffrn_reflns_limit_h_min -16
_diffrn_reflns_limit_k_max 18
_diffrn_reflns_limit_k_min -23
_diffrn_reflns_limit_l_max 31
_diffrn_reflns_limit_l_min -35
_diffrn_reflns_number 36148
_diffrn_reflns_theta_max 25.00
_diffrn_reflns_theta_min 1.88
_exptl_absorpt_coefficient_mu 0.338
_exptl_absorpt_correction_type 'not measured'
_exptl_crystal_colour black
_exptl_crystal_density_diffrn 1.135
_exptl_crystal_description parallelepiped
_exptl_crystal_F_000 2592
_exptl_crystal_size_max 0.34
_exptl_crystal_size_mid 0.29
_exptl_crystal_size_min 0.21
_refine_diff_density_max 0.962
_refine_diff_density_min -0.539
_refine_diff_density_rms 0.074
_refine_ls_extinction_method none
_refine_ls_goodness_of_fit_all 1.004
_refine_ls_goodness_of_fit_obs 1.202
_refine_ls_matrix_type full
_refine_ls_number_parameters 764
_refine_ls_number_reflns 12335
_refine_ls_number_restraints 33
_refine_ls_restrained_S_all 1.044
_refine_ls_restrained_S_obs 1.205
_refine_ls_R_factor_all 0.1306
_refine_ls_R_factor_obs 0.0663
_refine_ls_shift/esd_max -0.001
_refine_ls_shift/esd_mean 0.000
_refine_ls_structure_factor_coef Fsqd
_refine_ls_weighting_details 'w=1/[\s^2^(Fo^2^)+(0.1000P)^2^+0.0000P] where P=(Fo^2^+2Fc^2^)/3'
_refine_ls_weighting_scheme calc
_refine_ls_wR_factor_all 0.1907
_refine_ls_wR_factor_obs 0.1626
_reflns_number_observed 7002
_reflns_number_total 12361
_reflns_observed_criterion >2sigma(I)
_cod_data_source_file b005693f.txt
_cod_data_source_block 4
_cod_depositor_comments
;
The following automatic conversions were performed:
'_symmetry_cell_setting' value 'Monoclinic' changed to 'monoclinic'
according to '/home/saulius/struct/CIF-dictionaries/cif_core.dic'
dictionary named 'cif_core.dic' version 2.4.1 from 2010-06-29.

Automatic conversion script
Id: cif_fix_enum 1527 2010-12-29 10:47:43Z saulius 

The following automatic conversions were performed:

'_refine_ls_weighting_scheme' value 'calc
w=1/[\s^2^(Fo^2^)+(0.1000P)^2^+0.0000P] where P=(Fo^2^+2Fc^2^)/3' was
changed to 'calc'. New tag '_refine_ls_weighting_details' was
created. The value of the new tag was set to
'w=1/[\s^2^(Fo^2^)+(0.1000P)^2^+0.0000P] where P=(Fo^2^+2Fc^2^)/3'.

Automatic conversion script
Id: cif_fix_values 3143 2015-03-26 13:38:13Z robertas 
;
_cod_original_cell_volume 7033(2)
_cod_original_sg_symbol_H-M P2(1)/c
_cod_database_code 7010079

loop_
_symmetry_equiv_pos_as_xyz
'x, y, z'
'-x, y+1/2, -z+1/2'
'-x, -y, -z'
'x, -y-1/2, z-1/2'

loop_
_atom_site_aniso_label
_atom_site_aniso_U_11
_atom_site_aniso_U_22
_atom_site_aniso_U_33
_atom_site_aniso_U_23
_atom_site_aniso_U_13
_atom_site_aniso_U_12
Co1 0.0215(2) 0.0242(3) 0.0439(3) -0.0057(2) 0.0077(2) -0.0018(2)
P1 0.0221(5) 0.0268(5) 0.0334(6) -0.0053(5) 0.0000(4) 0.0016(4)
O1 0.0262(13) 0.0347(15) 0.052(2) -0.0170(13) -0.0043(12) 0.0017(11)
O2 0.0260(13) 0.0291(14) 0.041(2) 0.0007(12) 0.0052(11) 0.0073(10)
O10 0.042(2) 0.059(2) 0.082(2) -0.034(2) 0.0323(15) -0.0179(14)
C1 0.018(2) 0.046(3) 0.045(3) -0.013(2) -0.002(2) 0.001(2)
C2 0.020(2) 0.036(2) 0.037(2) -0.009(2) 0.000(2) 0.0058(15)
C3 0.032(2) 0.039(2) 0.035(2) -0.008(2) 0.003(2) 0.005(2)
C4 0.034(2) 0.059(3) 0.034(3) -0.001(2) -0.003(2) 0.012(2)
C5 0.030(2) 0.082(3) 0.031(2) -0.015(2) -0.003(2) 0.010(2)
C6 0.026(2) 0.055(3) 0.042(3) -0.015(2) -0.004(2) 0.008(2)
C7 0.038(2) 0.073(3) 0.048(3) -0.034(2) -0.013(2) 0.013(2)
C8 0.044(3) 0.066(3) 0.086(4) -0.046(3) -0.011(2) 0.001(2)
C9 0.046(3) 0.072(3) 0.065(3) -0.041(3) -0.010(2) 0.015(2)
C10 0.049(3) 0.114(4) 0.059(3) -0.052(3) -0.015(2) 0.020(3)
C11 0.058(3) 0.077(4) 0.046(3) 0.011(3) 0.007(2) 0.008(2)
C12 0.106(8) 0.058(6) 0.049(6) 0.009(5) 0.012(5) 0.015(5)
C13 0.077(6) 0.082(7) 0.041(5) 0.001(5) 0.006(5) 0.007(5)
C14 0.078(6) 0.077(6) 0.039(5) 0.022(5) -0.011(4) 0.026(5)
C12X 0.066(7) 0.052(7) 0.063(7) 0.020(6) -0.006(6) 0.010(5)
C13X 0.113(10) 0.074(9) 0.079(9) 0.037(7) 0.042(8) 0.023(7)
C14X 0.183(15) 0.109(11) 0.033(7) 0.034(7) -0.006(8) 0.017(11)
C15 0.024(2) 0.026(2) 0.035(2) -0.006(2) 0.002(2) 0.0010(15)
C16 0.020(2) 0.022(2) 0.035(2) -0.006(2) -0.001(2) 0.0009(14)
C17 0.024(2) 0.024(2) 0.038(2) -0.006(2) 0.000(2) 0.0014(14)
C18 0.023(2) 0.034(2) 0.046(3) -0.006(2) 0.004(2) 0.006(2)
C19 0.026(2) 0.036(2) 0.041(2) -0.001(2) 0.002(2) 0.005(2)
C20 0.032(2) 0.035(2) 0.036(2) 0.000(2) -0.002(2) 0.003(2)
C21 0.024(2) 0.039(2) 0.042(2) -0.004(2) 0.003(2) 0.005(2)
C22 0.031(2) 0.048(3) 0.047(3) 0.012(2) 0.009(2) 0.009(2)
C23 0.032(2) 0.056(3) 0.041(2) 0.004(2) 0.005(2) 0.008(2)
C24 0.034(2) 0.063(3) 0.043(3) -0.015(2) 0.002(2) 0.012(2)
C25 0.029(2) 0.057(3) 0.055(3) 0.011(2) 0.002(2) 0.015(2)
C29 0.028(2) 0.022(2) 0.031(2) -0.001(2) 0.002(2) 0.0031(14)
C30 0.042(2) 0.029(2) 0.037(2) 0.000(2) 0.006(2) -0.006(2)
C31 0.050(2) 0.041(2) 0.037(2) -0.004(2) 0.000(2) -0.013(2)
C32 0.048(2) 0.034(2) 0.048(3) -0.008(2) 0.004(2) -0.012(2)
C33 0.044(2) 0.027(2) 0.048(3) 0.001(2) 0.010(2) -0.003(2)
C34 0.034(2) 0.027(2) 0.033(2) -0.008(2) 0.002(2) 0.001(2)
P2 0.0211(5) 0.0230(5) 0.0326(6) -0.0008(4) 0.0056(4) -0.0005(4)
O3 0.0373(14) 0.0220(13) 0.062(2) -0.0087(13) 0.0279(13) -0.0053(11)
O4 0.0253(12) 0.0281(13) 0.0340(15) 0.0025(11) 0.0090(10) 0.0049(10)
C35 0.025(2) 0.019(2) 0.034(2) -0.002(2) 0.005(2) -0.0011(14)
C36 0.026(2) 0.031(2) 0.046(3) -0.001(2) 0.011(2) 0.003(2)
C37 0.028(2) 0.022(2) 0.052(3) -0.003(2) 0.008(2) -0.0009(15)
C38 0.031(2) 0.022(2) 0.042(2) -0.008(2) 0.004(2) 0.0001(15)
C39 0.023(2) 0.030(2) 0.029(2) -0.004(2) 0.003(2) -0.0013(15)
C40 0.020(2) 0.027(2) 0.025(2) 0.001(2) -0.0025(15) -0.0024(14)
C41 0.047(2) 0.026(2) 0.091(4) -0.016(2) 0.035(2) -0.013(2)
C42 0.056(3) 0.034(3) 0.116(4) -0.020(3) 0.038(3) -0.016(2)
C43 0.039(2) 0.042(3) 0.169(5) -0.042(3) 0.040(3) -0.016(2)
C44 0.108(4) 0.036(3) 0.107(4) -0.003(3) 0.077(3) -0.021(3)
C45 0.031(2) 0.031(2) 0.042(2) -0.004(2) 0.008(2) 0.000(2)
C46 0.051(3) 0.053(3) 0.063(3) -0.010(2) 0.031(2) -0.001(2)
C47 0.070(3) 0.045(3) 0.040(3) -0.007(2) 0.006(2) -0.002(2)
C48 0.044(2) 0.056(3) 0.057(3) -0.002(2) 0.014(2) 0.012(2)
C49 0.028(2) 0.019(2) 0.028(2) 0.001(2) 0.007(2) 0.0003(14)
C50 0.026(2) 0.019(2) 0.041(2) 0.001(2) 0.005(2) 0.0064(14)
C51 0.035(2) 0.020(2) 0.036(2) 0.002(2) 0.005(2) 0.0060(15)
C52 0.040(2) 0.025(2) 0.034(2) 0.001(2) 0.000(2) 0.007(2)
C53 0.032(2) 0.023(2) 0.034(2) 0.001(2) 0.004(2) 0.0034(15)
C54 0.030(2) 0.023(2) 0.035(2) 0.000(2) 0.013(2) -0.0005(15)
C55 0.040(2) 0.035(2) 0.030(2) 0.003(2) 0.004(2) 0.009(2)
C56 0.047(2) 0.036(2) 0.043(3) 0.008(2) 0.017(2) 0.006(2)
C57 0.048(2) 0.043(3) 0.039(2) -0.004(2) 0.009(2) 0.015(2)
C58 0.058(3) 0.051(3) 0.035(3) 0.009(2) 0.015(2) 0.018(2)
C59 0.033(2) 0.029(2) 0.048(3) 0.004(2) 0.002(2) 0.004(2)
C60 0.029(2) 0.058(3) 0.065(3) 0.012(2) 0.001(2) -0.001(2)
C61 0.037(3) 0.115(4) 0.057(3) 0.024(3) -0.002(2) 0.001(3)
C62 0.027(2) 0.045(3) 0.168(6) -0.021(3) 0.003(3) 0.009(2)
C63 0.023(2) 0.025(2) 0.028(2) 0.003(2) 0.004(2) -0.0028(14)
C64 0.027(2) 0.029(2) 0.035(2) -0.002(2) 0.003(2) 0.003(2)
C65 0.033(2) 0.033(2) 0.052(3) 0.001(2) 0.003(2) -0.013(2)
C66 0.069(3) 0.054(3) 0.052(3) 0.017(2) 0.008(2) -0.033(2)
C67 0.082(3) 0.066(3) 0.035(3) 0.021(2) -0.005(2) -0.026(3)
C68 0.040(2) 0.039(2) 0.042(3) 0.004(2) -0.002(2) -0.012(2)
C73 0.074(4) 0.091(5) 0.172(7) 0.020(5) -0.034(4) -0.015(3)
C74 0.075(4) 0.081(4) 0.150(6) -0.020(4) 0.005(4) -0.004(3)

loop_
_atom_site_label
_atom_site_type_symbol
_atom_site_fract_x
_atom_site_fract_y
_atom_site_fract_z
_atom_site_U_iso_or_equiv
_atom_site_thermal_displace_type
_atom_site_occupancy
_atom_site_calc_flag
_atom_site_refinement_flags
_atom_site_disorder_group
Co1 Co 1.30532(3) -0.19423(3) 0.68946(2) 0.02959(14) Uani 1 d . .
P1 P 1.26275(6) -0.07717(5) 0.68976(3) 0.0276(2) Uani 1 d . .
O1 O 1.25337(15) -0.19565(13) 0.62295(9) 0.0380(7) Uani 1 d . .
O2 O 1.2195(2) -0.12240(13) 0.79565(9) 0.0320(6) Uani 1 d . .
H2 H 1.2617(25) -0.1443(21) 0.7799(13) 0.048 Uiso 1 d . .
O10 O 1.1877(2) -0.2363(2) 0.71561(11) 0.0593(9) Uani 1 d D .
H10D H 1.1435(15) -0.2850(15) 0.7273(15) 0.089 Uiso 1 d D .
H10E H 1.1382(26) -0.2149(24) 0.6833(12) 0.089 Uiso 1 d D .
C1 C 1.2322(2) -0.1321(2) 0.59919(14) 0.0366(10) Uani 1 d . .
C2 C 1.2347(2) -0.0634(2) 0.62520(13) 0.0311(9) Uani 1 d . .
C3 C 1.2179(2) 0.0042(2) 0.60085(13) 0.0353(10) Uani 1 d . .
H3 H 1.2203(2) 0.0485(2) 0.61874(13) 0.042 Uiso 1 calc R .
C4 C 1.1974(2) 0.0064(2) 0.55014(14) 0.0428(11) Uani 1 d . .
C5 C 1.1922(2) -0.0627(3) 0.52601(15) 0.0482(12) Uani 1 d . .
H5 H 1.1769(2) -0.0619(3) 0.49218(15) 0.058 Uiso 1 calc R .
C6 C 1.2076(2) -0.1322(2) 0.54769(14) 0.0415(11) Uani 1 d . .
C7 C 1.1990(3) -0.2048(3) 0.5180(2) 0.0544(13) Uani 1 d . .
C8 C 1.1241(3) -0.2542(2) 0.5372(2) 0.0665(15) Uani 1 d . .
H8A H 1.1187(3) -0.2997(2) 0.5186(2) 0.100 Uiso 1 calc R .
H8B H 1.0656(3) -0.2284(2) 0.5338(2) 0.100 Uiso 1 calc R .
H8C H 1.1412(3) -0.2655(2) 0.5712(2) 0.100 Uiso 1 calc R .
C9 C 1.2928(3) -0.2465(2) 0.5215(2) 0.0621(14) Uani 1 d . .
H9A H 1.3393(3) -0.2150(2) 0.5094(2) 0.093 Uiso 1 calc R .
H9B H 1.2863(3) -0.2912(2) 0.5022(2) 0.093 Uiso 1 calc R .
H9C H 1.3111(3) -0.2591(2) 0.5552(2) 0.093 Uiso 1 calc R .
C10 C 1.1711(3) -0.1894(3) 0.4628(2) 0.075(2) Uani 1 d . .
H10A H 1.2174(3) -0.1584(3) 0.4500(2) 0.113 Uiso 1 calc R .
H10B H 1.1119(3) -0.1644(3) 0.4589(2) 0.113 Uiso 1 calc R .
H10C H 1.1667(3) -0.2358(3) 0.4451(2) 0.113 Uiso 1 calc R .
C11 C 1.1806(2) 0.0799(2) 0.52212(12) 0.0601(13) Uani 1 d D .
C12 C 1.1907(7) 0.1510(3) 0.5536(3) 0.071(3) Uani 0.55 d PD 1
H12A H 1.1790(7) 0.1940(3) 0.5330(3) 0.107 Uiso 0.55 calc PR 1
H12B H 1.2527(7) 0.1537(3) 0.5698(3) 0.107 Uiso 0.55 calc PR 1
H12C H 1.1467(7) 0.1497(3) 0.5778(3) 0.107 Uiso 0.55 calc PR 1
C13 C 1.2493(5) 0.0838(5) 0.4822(2) 0.067(3) Uani 0.55 d PD 1
H13A H 1.2399(5) 0.1296(5) 0.4641(2) 0.100 Uiso 0.55 calc PR 1
H13B H 1.2386(5) 0.0423(5) 0.4601(2) 0.100 Uiso 0.55 calc PR 1
H13C H 1.3121(5) 0.0819(5) 0.4974(2) 0.100 Uiso 0.55 calc PR 1
C14 C 1.0827(4) 0.0780(5) 0.4933(3) 0.065(3) Uani 0.55 d PD 1
H14A H 1.0718(4) 0.1240(5) 0.4756(3) 0.098 Uiso 0.55 calc PR 1
H14B H 1.0363(4) 0.0718(5) 0.5159(3) 0.098 Uiso 0.55 calc PR 1
H14C H 1.0792(4) 0.0371(5) 0.4705(3) 0.098 Uiso 0.55 calc PR 1
C12X C 1.1075(5) 0.1259(5) 0.5472(3) 0.061(3) Uani 0.45 d PD 2
H12D H 1.0962(5) 0.1723(5) 0.5300(3) 0.092 Uiso 0.45 calc PR 2
H12E H 1.1305(5) 0.1359(5) 0.5807(3) 0.092 Uiso 0.45 calc PR 2
H12F H 1.0504(5) 0.0981(5) 0.5464(3) 0.092 Uiso 0.45 calc PR 2
C13X C 1.2704(5) 0.1265(5) 0.5332(4) 0.086(4) Uani 0.45 d PD 2
H13D H 1.2634(5) 0.1735(5) 0.5164(4) 0.129 Uiso 0.45 calc PR 2
H13E H 1.3222(5) 0.0999(5) 0.5222(4) 0.129 Uiso 0.45 calc PR 2
H13F H 1.2813(5) 0.1351(5) 0.5679(4) 0.129 Uiso 0.45 calc PR 2
C14X C 1.1561(12) 0.0721(8) 0.4664(2) 0.109(5) Uani 0.45 d PD 2
H14D H 1.1468(12) 0.1208(8) 0.4520(2) 0.164 Uiso 0.45 calc PR 2
H14E H 1.1000(12) 0.0434(8) 0.4602(2) 0.164 Uiso 0.45 calc PR 2
H14F H 1.2060(12) 0.0474(8) 0.4522(2) 0.164 Uiso 0.45 calc PR 2
C15 C 1.1578(2) -0.0596(2) 0.72052(13) 0.0286(9) Uani 1 d . .
C16 C 1.1500(2) -0.0832(2) 0.76864(13) 0.0258(9) Uani 1 d . .
C17 C 1.0723(2) -0.0650(2) 0.79343(13) 0.0288(9) Uani 1 d . .
C18 C 1.0019(2) -0.0238(2) 0.76625(14) 0.0344(10) Uani 1 d . .
H18 H 0.9491(2) -0.0114(2) 0.78155(14) 0.041 Uiso 1 calc R .
C19 C 1.0060(2) -0.0005(2) 0.71839(14) 0.0343(9) Uani 1 d . .
C20 C 1.0849(2) -0.0191(2) 0.69605(14) 0.0348(10) Uani 1 d . .
H20 H 1.0894(2) -0.0042(2) 0.66380(14) 0.042 Uiso 1 calc R .
C21 C 1.0644(2) -0.0891(2) 0.84639(14) 0.0347(10) Uani 1 d . .
C22 C 1.0665(2) -0.1746(2) 0.85075(15) 0.0417(11) Uani 1 d . .
H22A H 1.1224(2) -0.1933(2) 0.83884(15) 0.063 Uiso 1 calc R .
H22B H 1.0133(2) -0.1952(2) 0.83158(15) 0.063 Uiso 1 calc R .
H22C H 1.0650(2) -0.1886(2) 0.88454(15) 0.063 Uiso 1 calc R .
C23 C 0.9747(2) -0.0621(2) 0.86564(14) 0.0430(11) Uani 1 d . .
H23A H 0.9729(2) -0.0785(2) 0.89894(14) 0.065 Uiso 1 calc R .
H23B H 0.9222(2) -0.0821(2) 0.84562(14) 0.065 Uiso 1 calc R .
H23C H 0.9724(2) -0.0085(2) 0.86449(14) 0.065 Uiso 1 calc R .
C24 C 1.1446(2) -0.0542(2) 0.88049(14) 0.0471(11) Uani 1 d . .
H24A H 1.2032(2) -0.0695(2) 0.86994(14) 0.071 Uiso 1 calc R .
H24B H 1.1405(2) -0.0707(2) 0.91360(14) 0.071 Uiso 1 calc R .
H24C H 1.1399(2) -0.0008(2) 0.87910(14) 0.071 Uiso 1 calc R .
C25 C 0.9278(2) 0.0456(2) 0.68993(11) 0.0470(11) Uani 1 d D .
C26 C 0.8917(4) 0.0016(3) 0.6440(2) 0.057(2) Uiso 0.72 d PD 1
H26A H 0.8681(4) -0.0458(3) 0.6535(2) 0.086 Uiso 0.72 calc PR 1
H26B H 0.9416(4) -0.0062(3) 0.6238(2) 0.086 Uiso 0.72 calc PR 1
H26C H 0.8428(4) 0.0293(3) 0.6258(2) 0.086 Uiso 0.72 calc PR 1
C27 C 0.9655(4) 0.1208(3) 0.6755(2) 0.056(2) Uiso 0.72 d PD 1
H27A H 1.0183(4) 0.1134(3) 0.6573(2) 0.084 Uiso 0.72 calc PR 1
H27B H 0.9841(4) 0.1493(3) 0.7046(2) 0.084 Uiso 0.72 calc PR 1
H27C H 0.9180(4) 0.1474(3) 0.6556(2) 0.084 Uiso 0.72 calc PR 1
C28 C 0.8435(3) 0.0547(3) 0.7191(2) 0.0457(15) Uiso 0.72 d PD 1
H28A H 0.8213(3) 0.0064(3) 0.7277(2) 0.069 Uiso 0.72 calc PR 1
H28B H 0.7950(3) 0.0808(3) 0.6995(2) 0.069 Uiso 0.72 calc PR 1
H28C H 0.8611(3) 0.0827(3) 0.7485(2) 0.069 Uiso 0.72 calc PR 1
C26X C 0.9118(11) 0.1140(5) 0.7217(5) 0.072(5) Uiso 0.28 d PD 2
H26D H 0.9686(11) 0.1421(5) 0.7272(5) 0.108 Uiso 0.28 calc PR 2
H26E H 0.8929(11) 0.0979(5) 0.7527(5) 0.108 Uiso 0.28 calc PR 2
H26F H 0.8641(11) 0.1448(5) 0.7052(5) 0.108 Uiso 0.28 calc PR 2
C27X C 0.9600(7) 0.0896(6) 0.6467(3) 0.022(3) Uiso 0.28 d PD 2
H27D H 1.0180(7) 0.1139(6) 0.6568(3) 0.033 Uiso 0.28 calc PR 2
H27E H 0.9139(7) 0.1264(6) 0.6361(3) 0.033 Uiso 0.28 calc PR 2
H27F H 0.9681(7) 0.0561(6) 0.6201(3) 0.033 Uiso 0.28 calc PR 2
C28X C 0.8370(6) 0.0026(8) 0.6821(7) 0.075(5) Uiso 0.28 d PD 2
H28D H 0.8255(6) -0.0222(8) 0.7120(7) 0.112 Uiso 0.28 calc PR 2
H28E H 0.8411(6) -0.0338(8) 0.6566(7) 0.112 Uiso 0.28 calc PR 2
H28F H 0.7869(6) 0.0365(8) 0.6727(7) 0.112 Uiso 0.28 calc PR 2
C29 C 1.3421(2) -0.0038(2) 0.71331(13) 0.0272(9) Uani 1 d . .
C30 C 1.3521(2) 0.0132(2) 0.76364(14) 0.0360(10) Uani 1 d . .
H30 H 1.3174(2) -0.0126(2) 0.78508(14) 0.043 Uiso 1 calc R .
C31 C 1.4131(3) 0.0681(2) 0.78126(15) 0.0427(11) Uani 1 d . .
H31 H 1.4192(3) 0.0794(2) 0.81461(15) 0.051 Uiso 1 calc R .
C32 C 1.4655(3) 0.1067(2) 0.74983(15) 0.0431(11) Uani 1 d . .
H32 H 1.5071(3) 0.1434(2) 0.76208(15) 0.052 Uiso 1 calc R .
C33 C 1.4560(2) 0.0907(2) 0.70064(15) 0.0393(10) Uani 1 d . .
H33 H 1.4905(2) 0.1170(2) 0.67943(15) 0.047 Uiso 1 calc R .
C34 C 1.3946(2) 0.0349(2) 0.68220(14) 0.0314(9) Uani 1 d . .
H34 H 1.3891(2) 0.0238(2) 0.64883(14) 0.038 Uiso 1 calc R .
P2 P 1.44540(6) -0.18317(5) 0.67078(3) 0.0254(2) Uani 1 d . .
O3 O 1.3330(2) -0.30039(12) 0.68286(9) 0.0389(7) Uani 1 d . .
O4 O 1.35513(14) -0.19486(12) 0.75726(8) 0.0287(6) Uani 1 d . .
C35 C 1.4571(2) -0.2679(2) 0.63749(13) 0.0260(9) Uani 1 d . .
C36 C 1.3908(2) -0.3202(2) 0.65016(14) 0.0338(10) Uani 1 d . .
C37 C 1.3906(2) -0.3917(2) 0.62786(14) 0.0338(10) Uani 1 d . .
C38 C 1.4572(2) -0.4053(2) 0.59594(13) 0.0315(9) Uani 1 d . .
H38 H 1.4577(2) -0.4523(2) 0.58157(13) 0.038 Uiso 1 calc R .
C39 C 1.5245(2) -0.3536(2) 0.58344(12) 0.0270(9) Uani 1 d . .
C40 C 1.5227(2) -0.2842(2) 0.60515(12) 0.0243(8) Uani 1 d . .
H40 H 1.5658(2) -0.2481(2) 0.59809(12) 0.029 Uiso 1 calc R .
C41 C 1.3160(3) -0.4497(2) 0.6377(2) 0.0527(12) Uani 1 d . .
C42 C 1.3240(3) -0.5213(2) 0.6077(2) 0.0669(15) Uani 1 d . .
H42A H 1.3180(3) -0.5094(2) 0.5734(2) 0.100 Uiso 1 calc R .
H42B H 1.2754(3) -0.5553(2) 0.6145(2) 0.100 Uiso 1 calc R .
H42C H 1.3834(3) -0.5441(2) 0.6166(2) 0.100 Uiso 1 calc R .
C43 C 1.2196(3) -0.4165(2) 0.6221(2) 0.081(2) Uani 1 d . .
H43A H 1.2153(3) -0.4037(2) 0.5879(2) 0.122 Uiso 1 calc R .
H43B H 1.2108(3) -0.3725(2) 0.6412(2) 0.122 Uiso 1 calc R .
H43C H 1.1725(3) -0.4525(2) 0.6276(2) 0.122 Uiso 1 calc R .
C44 C 1.3257(3) -0.4709(2) 0.6921(2) 0.079(2) Uani 1 d . .
H44A H 1.3209(3) -0.4268(2) 0.7116(2) 0.119 Uiso 1 calc R .
H44B H 1.3852(3) -0.4940(2) 0.7004(2) 0.119 Uiso 1 calc R .
H44C H 1.2771(3) -0.5052(2) 0.6983(2) 0.119 Uiso 1 calc R .
C45 C 1.5927(2) -0.3752(2) 0.54675(14) 0.0344(10) Uani 1 d . .
C46 C 1.6587(3) -0.3116(2) 0.5374(2) 0.0538(12) Uani 1 d . .
H46A H 1.7004(3) -0.3274(2) 0.5141(2) 0.081 Uiso 1 calc R .
H46B H 1.6940(3) -0.2979(2) 0.5676(2) 0.081 Uiso 1 calc R .
H46C H 1.6234(3) -0.2693(2) 0.5245(2) 0.081 Uiso 1 calc R .
C47 C 1.5371(3) -0.3934(2) 0.49726(14) 0.0519(12) Uani 1 d . .
H47A H 1.5793(3) -0.4071(2) 0.47373(14) 0.078 Uiso 1 calc R .
H47B H 1.5019(3) -0.3503(2) 0.48567(14) 0.078 Uiso 1 calc R .
H47C H 1.4953(3) -0.4341(2) 0.50151(14) 0.078 Uiso 1 calc R .
C48 C 1.6487(3) -0.4438(2) 0.5648(2) 0.0519(12) Uani 1 d . .
H48A H 1.6914(3) -0.4568(2) 0.5414(2) 0.078 Uiso 1 calc R .
H48B H 1.6071(3) -0.4848(2) 0.5685(2) 0.078 Uiso 1 calc R .
H48C H 1.6828(3) -0.4330(2) 0.5959(2) 0.078 Uiso 1 calc R .
C49 C 1.5063(2) -0.1927(2) 0.73038(12) 0.0246(8) Uani 1 d . .
C50 C 1.4478(2) -0.2011(2) 0.76819(13) 0.0285(9) Uani 1 d . .
C51 C 1.4895(2) -0.2179(2) 0.81628(13) 0.0299(9) Uani 1 d . .
C52 C 1.5863(2) -0.2244(2) 0.82201(14) 0.0332(9) Uani 1 d . .
H52 H 1.6140(2) -0.2342(2) 0.85350(14) 0.040 Uiso 1 calc R .
C53 C 1.6454(2) -0.2176(2) 0.78465(13) 0.0297(9) Uani 1 d . .
C54 C 1.6036(2) -0.2028(2) 0.73843(13) 0.0288(9) Uani 1 d . .
H54 H 1.6397(2) -0.1993(2) 0.71217(13) 0.035 Uiso 1 calc R .
C55 C 1.4320(2) -0.2275(2) 0.86045(13) 0.0347(10) Uani 1 d . .
C56 C 1.3472(2) -0.2784(2) 0.84786(14) 0.0410(10) Uani 1 d . .
H56A H 1.3678(2) -0.3266(2) 0.83812(14) 0.061 Uiso 1 calc R .
H56B H 1.3074(2) -0.2568(2) 0.82142(14) 0.061 Uiso 1 calc R .
H56C H 1.3133(2) -0.2836(2) 0.87619(14) 0.061 Uiso 1 calc R .
C57 C 1.4001(3) -0.1500(2) 0.87614(14) 0.0431(11) Uani 1 d . .
H57A H 1.4536(3) -0.1187(2) 0.88390(14) 0.065 Uiso 1 calc R .
H57B H 1.3664(3) -0.1548(2) 0.90455(14) 0.065 Uiso 1 calc R .
H57C H 1.3605(3) -0.1280(2) 0.84978(14) 0.065 Uiso 1 calc R .
C58 C 1.4901(3) -0.2632(2) 0.90523(14) 0.0472(11) Uani 1 d . .
H58A H 1.5109(3) -0.3119(2) 0.89640(14) 0.071 Uiso 1 calc R .
H58B H 1.4523(3) -0.2676(2) 0.93207(14) 0.071 Uiso 1 calc R .
H58C H 1.5431(3) -0.2323(2) 0.91490(14) 0.071 Uiso 1 calc R .
C59 C 1.7509(2) -0.2317(2) 0.79239(14) 0.0369(10) Uani 1 d . .
C60 C 1.8017(3) -0.1725(2) 0.7655(2) 0.0510(12) Uani 1 d . .
H60A H 1.7894(3) -0.1242(2) 0.7786(2) 0.077 Uiso 1 calc R .
H60B H 1.7804(3) -0.1738(2) 0.7312(2) 0.077 Uiso 1 calc R .
H60C H 1.8675(3) -0.1821(2) 0.7698(2) 0.077 Uiso 1 calc R .
C61 C 1.7873(3) -0.2290(3) 0.8468(2) 0.070(2) Uani 1 d . .
H61A H 1.7560(3) -0.2661(3) 0.8645(2) 0.105 Uiso 1 calc R .
H61B H 1.7758(3) -0.1805(3) 0.8598(2) 0.105 Uiso 1 calc R .
H61C H 1.8531(3) -0.2388(3) 0.8503(2) 0.105 Uiso 1 calc R .
C62 C 1.7714(3) -0.3078(2) 0.7710(2) 0.080(2) Uani 1 d . .
H62A H 1.7397(3) -0.3458(2) 0.7876(2) 0.121 Uiso 1 calc R .
H62B H 1.8373(3) -0.3169(2) 0.7753(2) 0.121 Uiso 1 calc R .
H62C H 1.7502(3) -0.3085(2) 0.7366(2) 0.121 Uiso 1 calc R .
C63 C 1.4966(2) -0.1102(2) 0.63693(12) 0.0249(8) Uani 1 d . .
C64 C 1.5661(2) -0.0627(2) 0.65784(14) 0.0304(9) Uani 1 d . .
H64 H 1.5891(2) -0.0686(2) 0.69058(14) 0.036 Uiso 1 calc R .
C65 C 1.6008(2) -0.0070(2) 0.62997(15) 0.0394(10) Uani 1 d . .
H65 H 1.6489(2) 0.0234(2) 0.64358(15) 0.047 Uiso 1 calc R .
C66 C 1.5648(3) 0.0037(2) 0.5824(2) 0.0579(13) Uani 1 d . .
H66 H 1.5872(3) 0.0422(2) 0.5640(2) 0.069 Uiso 1 calc R .
C67 C 1.4954(3) -0.0423(3) 0.5618(2) 0.0618(14) Uani 1 d . .
H67 H 1.4707(3) -0.0344(3) 0.5295(2) 0.074 Uiso 1 calc R .
C68 C 1.4625(3) -0.0994(2) 0.58811(14) 0.0406(10) Uani 1 d . .
H68 H 1.4171(3) -0.1313(2) 0.57340(14) 0.049 Uiso 1 calc R .
O70X O 1.0158(6) -0.2577(5) 0.6837(3) 0.093(3) Uiso 0.46 d PD 1
C71X C 0.9825(17) -0.3221(10) 0.6544(10) 0.535(38) Uiso 0.46 d PD 1
H71A H 0.9614(17) -0.3594(10) 0.6765(10) 0.642 Uiso 0.46 calc PR 1
H71B H 1.0349(17) -0.3432(10) 0.6396(10) 0.642 Uiso 0.46 calc PR 1
C72X C 0.9025(9) -0.3083(7) 0.6128(5) 0.096(4) Uiso 0.46 d PD 1
H72A H 0.9244(9) -0.3079(7) 0.5804(5) 0.115 Uiso 0.46 calc PR 1
H72B H 0.8518(9) -0.3437(7) 0.6137(5) 0.115 Uiso 0.46 calc PR 1
O70Y O 1.0332(4) -0.2585(3) 0.6577(2) 0.051(2) Uiso 0.54 d P 2
C71Y C 0.9860(4) -0.3291(4) 0.6498(3) 0.036(2) Uiso 0.54 d P 2
H71C H 1.0008(4) -0.3617(4) 0.6778(3) 0.044 Uiso 0.54 calc PR 2
H71D H 1.0053(4) -0.3533(4) 0.6207(3) 0.044 Uiso 0.54 calc PR 2
C72Y C 0.8833(8) -0.3129(7) 0.6433(5) 0.103(4) Uiso 0.54 d P 2
H72C H 0.8523(8) -0.3437(7) 0.6174(5) 0.123 Uiso 0.54 calc PR 2
H72D H 0.8551(8) -0.3220(7) 0.6735(5) 0.123 Uiso 0.54 calc PR 2
C73 C 0.8774(4) -0.2319(3) 0.6296(3) 0.115(2) Uani 1 d . .
H73A H 0.8324(4) -0.2348(3) 0.6536(3) 0.138 Uiso 1 calc R 1
H73B H 0.8516(4) -0.2018(3) 0.6021(3) 0.138 Uiso 1 calc R 1
C74 C 0.9703(3) -0.1989(3) 0.6526(2) 0.102(2) Uani 1 d . .
H74A H 1.0092(3) -0.1844(3) 0.6272(2) 0.123 Uiso 1 calc R 1
H74B H 0.9591(3) -0.1552(3) 0.6722(2) 0.123 Uiso 1 calc R 1
C80 C 0.9605(3) 0.0264(3) 0.9896(2) 0.080(6) Uiso 0.25 d PR .
C81 C 0.9978(3) -0.4326(3) 0.5397(2) 0.109(8) Uiso 0.25 d PR .
C82 C 0.9180(3) -0.4157(3) 0.5088(2) 0.178(14) Uiso 0.25 d PR .
C83 C 0.9058(3) -0.0097(3) 0.9891(2) 0.120(9) Uiso 0.25 d PR .

loop_
_atom_type_symbol
_atom_type_description
_atom_type_scat_dispersion_real
_atom_type_scat_dispersion_imag
_atom_type_scat_source
C C 0.0033 0.0016 'International Tables Vol C Tables 4.2.6.8 and 6.1.1.4'
H H 0.0000 0.0000 'International Tables Vol C Tables 4.2.6.8 and 6.1.1.4'
O O 0.0106 0.0060 'International Tables Vol C Tables 4.2.6.8 and 6.1.1.4'
P P 0.1023 0.0942 'International Tables Vol C Tables 4.2.6.8 and 6.1.1.4'
Co Co 0.3494 0.9721 'International Tables Vol C Tables 4.2.6.8 and 6.1.1.4'

loop_
_geom_angle_atom_site_label_1
_geom_angle_atom_site_label_2
_geom_angle_atom_site_label_3
_geom_angle
_geom_angle_site_symmetry_1
_geom_angle_site_symmetry_3
_geom_angle_publ_flag
O1 Co1 O4 178.30(10) . . ?
O1 Co1 O3 87.91(11) . . ?
O4 Co1 O3 91.32(10) . . ?
O1 Co1 O10 93.82(11) . . ?
O4 Co1 O10 84.57(11) . . ?
O3 Co1 O10 81.83(10) . . ?
O1 Co1 P2 93.79(8) . . ?
O4 Co1 P2 87.60(7) . . ?
O3 Co1 P2 82.07(7) . . ?
O10 Co1 P2 161.90(9) . . ?
O1 Co1 P1 86.08(8) . . ?
O4 Co1 P1 94.63(7) . . ?
O3 Co1 P1 173.56(8) . . ?
O10 Co1 P1 96.26(8) . . ?
P2 Co1 P1 100.62(4) . . ?
C2 P1 C29 108.9(2) . . ?
C2 P1 C15 108.2(2) . . ?
C29 P1 C15 103.5(2) . . ?
C2 P1 Co1 99.49(12) . . ?
C29 P1 Co1 121.80(11) . . ?
C15 P1 Co1 114.35(12) . . ?
C1 O1 Co1 120.4(2) . . ?
O1 C1 C6 120.4(3) . . ?
O1 C1 C2 120.2(3) . . ?
C6 C1 C2 119.4(4) . . ?
C3 C2 C1 121.3(3) . . ?
C3 C2 P1 127.1(3) . . ?
C1 C2 P1 111.6(3) . . ?
C4 C3 C2 120.8(4) . . ?
C3 C4 C5 116.2(4) . . ?
C3 C4 C11 122.1(3) . . ?
C5 C4 C11 121.7(3) . . ?
C6 C5 C4 126.3(4) . . ?
C5 C6 C1 115.9(4) . . ?
C5 C6 C7 122.2(4) . . ?
C1 C6 C7 121.9(4) . . ?
C8 C7 C6 109.4(3) . . ?
C8 C7 C9 110.1(4) . . ?
C6 C7 C9 110.7(3) . . ?
C8 C7 C10 108.2(3) . . ?
C6 C7 C10 111.5(4) . . ?
C9 C7 C10 106.9(4) . . ?
C4 C11 C12 115.5(4) . . ?
C4 C11 C14X 115.4(6) . . ?
C4 C11 C13X 106.1(5) . . ?
C14X C11 C13X 110.5(8) . . ?
C4 C11 C13 108.1(4) . . ?
C12 C11 C13 109.1(5) . . ?
C4 C11 C14 109.1(4) . . ?
C12 C11 C14 109.6(5) . . ?
C13 C11 C14 104.9(5) . . ?
C4 C11 C12X 108.5(4) . . ?
C14X C11 C12X 112.7(7) . . ?
C13X C11 C12X 102.7(6) . . ?
C20 C15 C16 118.9(3) . . ?
C20 C15 P1 119.2(3) . . ?
C16 C15 P1 121.9(2) . . ?
O2 C16 C15 122.5(3) . . ?
O2 C16 C17 115.6(3) . . ?
C15 C16 C17 121.8(3) . . ?
C16 C17 C18 115.8(3) . . ?
C16 C17 C21 122.0(3) . . ?
C18 C17 C21 122.1(3) . . ?
C19 C18 C17 124.3(3) . . ?
C18 C19 C20 117.3(3) . . ?
C18 C19 C25 122.9(3) . . ?
C20 C19 C25 119.8(3) . . ?
C19 C20 C15 121.9(4) . . ?
C23 C21 C17 112.6(3) . . ?
C23 C21 C22 107.5(3) . . ?
C17 C21 C22 110.6(3) . . ?
C23 C21 C24 106.0(3) . . ?
C17 C21 C24 109.7(3) . . ?
C22 C21 C24 110.4(3) . . ?
C27 C25 C28 111.4(4) . . ?
C28X C25 C27X 118.4(8) . . ?
C27 C25 C26 110.2(4) . . ?
C28 C25 C26 105.0(3) . . ?
C28X C25 C26X 108.1(9) . . ?
C27X C25 C26X 95.8(7) . . ?
C28X C25 C19 112.2(6) . . ?
C27 C25 C19 110.1(3) . . ?
C28 C25 C19 111.9(3) . . ?
C27X C25 C19 113.8(4) . . ?
C26 C25 C19 108.1(3) . . ?
C26X C25 C19 106.5(6) . . ?
C34 C29 C30 119.0(3) . . ?
C34 C29 P1 120.6(3) . . ?
C30 C29 P1 120.3(3) . . ?
C31 C30 C29 120.0(4) . . ?
C30 C31 C32 120.6(4) . . ?
C33 C32 C31 119.8(4) . . ?
C32 C33 C34 120.3(4) . . ?
C29 C34 C33 120.3(3) . . ?
C49 P2 C35 108.8(2) . . ?
C49 P2 C63 110.4(2) . . ?
C35 P2 C63 106.9(2) . . ?
C49 P2 Co1 99.52(12) . . ?
C35 P2 Co1 100.46(11) . . ?
C63 P2 Co1 129.34(11) . . ?
C36 O3 Co1 117.9(2) . . ?
C50 O4 Co1 119.0(2) . . ?
C40 C35 C36 122.7(3) . . ?
C40 C35 P2 127.4(3) . . ?
C36 C35 P2 109.8(3) . . ?
O3 C36 C35 118.4(3) . . ?
O3 C36 C37 123.7(3) . . ?
C35 C36 C37 117.9(3) . . ?
C38 C37 C36 117.2(3) . . ?
C38 C37 C41 122.3(3) . . ?
C36 C37 C41 120.4(3) . . ?
C37 C38 C39 125.2(3) . . ?
C40 C39 C38 116.5(3) . . ?
C40 C39 C45 123.6(3) . . ?
C38 C39 C45 119.9(3) . . ?
C39 C40 C35 120.4(3) . . ?
C44 C41 C42 107.9(4) . . ?
C44 C41 C43 111.1(4) . . ?
C42 C41 C43 106.9(3) . . ?
C44 C41 C37 109.8(3) . . ?
C42 C41 C37 112.4(3) . . ?
C43 C41 C37 108.7(3) . . ?
C39 C45 C46 112.1(3) . . ?
C39 C45 C48 110.3(3) . . ?
C46 C45 C48 109.7(3) . . ?
C39 C45 C47 108.6(3) . . ?
C46 C45 C47 106.9(3) . . ?
C48 C45 C47 109.1(3) . . ?
C50 C49 C54 122.1(3) . . ?
C50 C49 P2 113.9(2) . . ?
C54 C49 P2 123.3(3) . . ?
O4 C50 C49 118.9(3) . . ?
O4 C50 C51 122.9(3) . . ?
C49 C50 C51 118.2(3) . . ?
C52 C51 C50 116.7(3) . . ?
C52 C51 C55 120.8(3) . . ?
C50 C51 C55 122.5(3) . . ?
C51 C52 C53 125.8(3) . . ?
C54 C53 C52 116.5(3) . . ?
C54 C53 C59 119.9(3) . . ?
C52 C53 C59 123.4(3) . . ?
C53 C54 C49 120.6(3) . . ?
C57 C55 C56 110.2(3) . . ?
C57 C55 C51 108.5(3) . . ?
C56 C55 C51 111.6(3) . . ?
C57 C55 C58 107.8(3) . . ?
C56 C55 C58 106.8(3) . . ?
C51 C55 C58 112.0(3) . . ?
C60 C59 C62 108.5(4) . . ?
C60 C59 C61 108.2(3) . . ?
C62 C59 C61 109.9(4) . . ?
C60 C59 C53 109.7(3) . . ?
C62 C59 C53 108.8(3) . . ?
C61 C59 C53 111.7(3) . . ?
C68 C63 C64 118.8(3) . . ?
C68 C63 P2 118.0(3) . . ?
C64 C63 P2 123.1(3) . . ?
C65 C64 C63 120.0(3) . . ?
C66 C65 C64 120.2(3) . . ?
C65 C66 C67 120.1(4) . . ?
C68 C67 C66 120.6(4) . . ?
C67 C68 C63 120.2(3) . . ?
C71X O70X C74 98.3(10) . . ?
O70X C71X C72X 117.2(13) . . ?
C73 C72X C71X 95.9(10) . . ?
C74 O70Y C71Y 111.2(5) . . ?
O70Y C71Y C72Y 107.1(7) . . ?
C73 C72Y C71Y 104.3(8) . . ?
C72Y C73 C74 104.1(6) . . ?
C72X C73 C74 104.4(6) . . ?
O70Y C74 C73 106.1(5) . . ?
O70X C74 C73 106.4(5) . . ?
C83 C80 C81 140.1(5) . 2_756 ?
C83 C80 C80 99.2(4) . 3_757 ?
C81 C80 C80 102.0(7) 2_756 3_757 ?
C83 C80 C83 129.7(3) . 3_757 ?
C81 C80 C83 76.5(5) 2_756 3_757 ?
C80 C80 C83 30.5(2) 3_757 3_757 ?
C83 C80 C82 171.41(14) . 2_756 ?
C81 C80 C82 42.6(3) 2_756 2_756 ?
C80 C80 C82 72.6(5) 3_757 2_756 ?
C83 C80 C82 42.2(3) 3_757 2_756 ?
C80 C81 C82 99.0(5) 2_746 . ?
C81 C82 C83 95.09(12) . 4 ?
C81 C82 C80 38.4(3) . 2_746 ?
C83 C82 C80 67.1(2) 4 2_746 ?
C80 C83 C82 120.93(8) . 4_556 ?
C80 C83 C80 50.3(3) . 3_757 ?
C82 C83 C80 70.8(3) 4_556 3_757 ?

loop_
_geom_bond_atom_site_label_1
_geom_bond_atom_site_label_2
_geom_bond_distance
_geom_bond_site_symmetry_2
_geom_bond_publ_flag
Co1 O1 1.898(2) . ?
Co1 O4 1.922(2) . ?
Co1 O3 1.955(2) . ?
Co1 O10 2.049(3) . ?
Co1 P2 2.1416(10) . ?
Co1 P1 2.1849(11) . ?
P1 C2 1.789(4) . ?
P1 C29 1.819(3) . ?
P1 C15 1.830(4) . ?
O1 C1 1.332(4) . ?
O2 C16 1.378(4) . ?
C1 C6 1.419(5) . ?
C1 C2 1.419(5) . ?
C2 C3 1.392(5) . ?
C3 C4 1.390(5) . ?
C4 C5 1.401(5) . ?
C4 C11 1.530(6) . ?
C5 C6 1.388(6) . ?
C6 C7 1.532(5) . ?
C7 C8 1.529(6) . ?
C7 C9 1.540(5) . ?
C7 C10 1.549(6) . ?
C11 C12 1.536(5) . ?
C11 C14X 1.537(5) . ?
C11 C13X 1.546(5) . ?
C11 C13 1.547(5) . ?
C11 C14 1.550(4) . ?
C11 C12X 1.550(5) . ?
C15 C20 1.394(4) . ?
C15 C16 1.397(5) . ?
C16 C17 1.404(5) . ?
C17 C18 1.408(5) . ?
C17 C21 1.526(5) . ?
C18 C19 1.381(5) . ?
C19 C20 1.385(5) . ?
C19 C25 1.545(5) . ?
C21 C23 1.523(5) . ?
C21 C22 1.536(5) . ?
C21 C24 1.546(5) . ?
C25 C28X 1.518(5) . ?
C25 C27 1.519(4) . ?
C25 C28 1.528(4) . ?
C25 C27X 1.530(5) . ?
C25 C26 1.531(4) . ?
C25 C26X 1.532(5) . ?
C29 C34 1.380(5) . ?
C29 C30 1.403(5) . ?
C30 C31 1.376(5) . ?
C31 C32 1.384(5) . ?
C32 C33 1.369(5) . ?
C33 C34 1.395(5) . ?
P2 C49 1.783(3) . ?
P2 C35 1.786(3) . ?
P2 C63 1.801(3) . ?
O3 C36 1.329(4) . ?
O4 C50 1.346(4) . ?
C35 C40 1.388(5) . ?
C35 C36 1.406(5) . ?
C36 C37 1.420(5) . ?
C37 C38 1.382(5) . ?
C37 C41 1.538(5) . ?
C38 C39 1.407(5) . ?
C39 C40 1.379(5) . ?
C39 C45 1.523(5) . ?
C41 C44 1.528(6) . ?
C41 C42 1.531(5) . ?
C41 C43 1.533(6) . ?
C45 C46 1.524(5) . ?
C45 C48 1.526(5) . ?
C45 C47 1.539(5) . ?
C49 C50 1.405(5) . ?
C49 C54 1.410(4) . ?
C50 C51 1.424(5) . ?
C51 C52 1.395(5) . ?
C51 C55 1.540(5) . ?
C52 C53 1.399(5) . ?
C53 C54 1.372(5) . ?
C53 C59 1.537(5) . ?
C55 C57 1.537(5) . ?
C55 C56 1.538(5) . ?
C55 C58 1.553(5) . ?
C59 C60 1.520(5) . ?
C59 C62 1.523(5) . ?
C59 C61 1.530(5) . ?
C63 C68 1.391(5) . ?
C63 C64 1.395(4) . ?
C64 C65 1.379(5) . ?
C65 C66 1.366(5) . ?
C66 C67 1.375(5) . ?
C67 C68 1.363(5) . ?
O70X C71X 1.458(10) . ?
O70X C74 1.468(9) . ?
C71X C72X 1.560(10) . ?
C72X C73 1.499(14) . ?
O70Y C74 1.399(7) . ?
O70Y C71Y 1.443(8) . ?
C71Y C72Y 1.504(12) . ?
C72Y C73 1.499(12) . ?
C73 C74 1.542(7) . ?
C80 C83 1.02 . ?
C80 C81 1.279(10) 2_756 ?
C80 C80 1.545(10) 3_757 ?
C80 C83 1.982(10) 3_757 ?
C80 C82 2.033(9) 2_756 ?
C81 C80 1.279(10) 2_746 ?
C81 C82 1.39 . ?
C82 C83 1.445(10) 4 ?
C82 C80 2.033(9) 2_746 ?
C83 C82 1.445(10) 4_556 ?
C83 C80 1.982(10) 3_757 ?
